data_4108927
loop_
_publ_author_name
'Satoshi Takamizawa'
'Ei-ichi Nakata'
'Takamasa Akatsuka'
'Chihiro Kachi-Terajima'
'Ryosuke Miyake'

_publ_contact_author_address
;International Graduate School of Arts and Sciences
Yokohama City University
22-2 Seto, Kanazawa-ku, Yokohama 236-0027 (Japan)
;
_publ_contact_author_email staka@yokohama-cu.ac.jp
_publ_contact_author_fax (+81)45-787-2187
_publ_contact_author_name 'Satoshi Takamizawa'
_publ_contact_author_phone (+81)45-787-2187
_publ_section_title
;
 Structural and Magnetic Study of O2 Molecules Arranged along a Channel in
 a Flexible Single-Crystal Host Family
;
_journal_name_full 'Journal of the American Chemical Society'
_journal_page_first 17882
_journal_page_last 17892
_journal_paper_doi 10.1021/ja806257m
_journal_volume 130
_journal_year 2008
_chemical_formula_sum 'C32 H24 N2 O14 Rh2'
_chemical_formula_weight 866.35
_chemical_name_systematic
; 
 ? 
;
_space_group_IT_number 2
_symmetry_cell_setting triclinic
_symmetry_space_group_name_Hall '-P 1'
_symmetry_space_group_name_H-M 'P -1'
_atom_sites_solution_hydrogens geom
_atom_sites_solution_primary direct
_atom_sites_solution_secondary difmap
_audit_creation_method SHELXL-97
_cell_angle_alpha 73.683(8)
_cell_angle_beta 64.414(8)
_cell_angle_gamma 63.524(7)
_cell_formula_units_Z 1
_cell_length_a 9.590(4)
_cell_length_b 10.400(4)
_cell_length_c 10.662(4)
_cell_measurement_temperature 130
_cell_volume 853.4(6)
_computing_cell_refinement 'Bruker SMART'
_computing_data_collection 'Bruker SMART'
_computing_data_reduction 'Bruker SAINT'
_computing_molecular_graphics 'Bruker SHELXTL'
_computing_publication_material 'Bruker SHELXTL'
_computing_structure_refinement 'SHELXL-97 (Sheldrick, 1997)'
_computing_structure_solution 'SHELXS-97 (Sheldrick, 1990)'
_diffrn_ambient_temperature 130
_diffrn_detector_area_resol_mean 8.366
_diffrn_measured_fraction_theta_full 0.994
_diffrn_measured_fraction_theta_max 0.994
_diffrn_measurement_device_type 'CCD area detector'
_diffrn_measurement_method 'phi and omega scans'
_diffrn_radiation_monochromator graphite
_diffrn_radiation_source 'fine-focus sealed tube'
_diffrn_radiation_type MoK\a
_diffrn_radiation_wavelength 0.71073
_diffrn_reflns_av_R_equivalents 0.0534
_diffrn_reflns_av_sigmaI/netI 0.1051
_diffrn_reflns_limit_h_max 7
_diffrn_reflns_limit_h_min -11
_diffrn_reflns_limit_k_max 12
_diffrn_reflns_limit_k_min -12
_diffrn_reflns_limit_l_max 8
_diffrn_reflns_limit_l_min -12
_diffrn_reflns_number 4896
_diffrn_reflns_theta_full 25.02
_diffrn_reflns_theta_max 25.02
_diffrn_reflns_theta_min 2.13
_exptl_absorpt_coefficient_mu 1.038
_exptl_absorpt_correction_T_max 0.9403
_exptl_absorpt_correction_T_min 0.7459
_exptl_absorpt_correction_type empirical
_exptl_absorpt_process_details
;
SADABS; sheldrick, 1996
;
_exptl_crystal_colour red
_exptl_crystal_density_diffrn 1.686
_exptl_crystal_description plate
_exptl_crystal_F_000 432
_exptl_crystal_size_max 0.30
_exptl_crystal_size_mid 0.20
_exptl_crystal_size_min 0.06
_refine_diff_density_max 2.430
_refine_diff_density_min -1.488
_refine_diff_density_rms 0.203
_refine_ls_extinction_method none
_refine_ls_goodness_of_fit_ref 1.010
_refine_ls_hydrogen_treatment constr
_refine_ls_matrix_type full
_refine_ls_number_parameters 220
_refine_ls_number_reflns 3002
_refine_ls_number_restraints 254
_refine_ls_restrained_S_all 0.991
_refine_ls_R_factor_all 0.0976
_refine_ls_R_factor_gt 0.0724
_refine_ls_shift/su_max 0.000
_refine_ls_shift/su_mean 0.000
_refine_ls_structure_factor_coef Fsqd
_refine_ls_weighting_details 'calc w=1/[\s^2^(Fo^2^)+(0.1128P)^2^+0.0000P] where P=(Fo^2^+2Fc^2^)/3'
_refine_ls_weighting_scheme calc
_refine_ls_wR_factor_gt 0.1758
_refine_ls_wR_factor_ref 0.1899
_reflns_number_gt 2201
_reflns_number_total 3002
_reflns_threshold_expression >2sigma(I)
_cod_data_source_file ja806257m_si_001_03.cif
_cod_data_source_block 41031n1_130K
_cod_database_code 4108927

loop_
_symmetry_equiv_pos_as_xyz
'x, y, z'
'-x, -y, -z'

loop_
_atom_site_label
_atom_site_type_symbol
_atom_site_fract_x
_atom_site_fract_y
_atom_site_fract_z
_atom_site_U_iso_or_equiv
_atom_site_adp_type
_atom_site_occupancy
_atom_site_symmetry_multiplicity
_atom_site_calc_flag
_atom_site_refinement_flags
C1 C 0.6748(11) 0.2416(9) 0.4167(10) 0.0240(16) Uani 1 1 d U
C2 C 0.7728(11) 0.0913(10) 0.3799(10) 0.0252(16) Uani 1 1 d U
C3 C 0.9434(12) 0.0277(10) 0.3576(10) 0.0287(18) Uani 1 1 d U
H3 H 0.9968 0.0809 0.3667 0.034 Uiso 1 1 calc R
C4 C 1.0347(13) -0.1125(11) 0.3224(11) 0.037(2) Uani 1 1 d U
H4 H 1.1505 -0.1551 0.3073 0.044 Uiso 1 1 calc R
C5 C 0.9578(13) -0.1909(11) 0.3092(11) 0.037(2) Uani 1 1 d U
H5 H 1.0217 -0.2867 0.2843 0.044 Uiso 1 1 calc R
C6 C 0.7917(13) -0.1321(10) 0.3316(11) 0.0321(18) Uani 1 1 d U
H6 H 0.7405 -0.1876 0.3230 0.039 Uiso 1 1 calc R
C7 C 0.6955(12) 0.0097(10) 0.3673(10) 0.0277(18) Uani 1 1 d U
H7 H 0.5796 0.0505 0.3829 0.033 Uiso 1 1 calc R
C8 C 0.4508(12) 0.3718(10) 0.7555(10) 0.0279(17) Uani 1 1 d U
C9 C 0.4286(13) 0.2906(11) 0.9003(11) 0.0350(18) Uani 1 1 d U
C10 C 0.5211(14) 0.2867(12) 0.9738(12) 0.042(2) Uani 1 1 d U
H10 H 0.5978 0.3344 0.9328 0.051 Uiso 1 1 calc R
C11 C 0.5004(15) 0.2132(13) 1.1067(13) 0.048(2) Uani 1 1 d U
H11 H 0.5603 0.2125 1.1585 0.058 Uiso 1 1 calc R
C12 C 0.3939(16) 0.1420(13) 1.1627(13) 0.051(2) Uani 1 1 d U
H12 H 0.3823 0.0905 1.2534 0.061 Uiso 1 1 calc R
C13 C 0.3032(15) 0.1420(13) 1.0935(13) 0.048(2) Uani 1 1 d U
H13 H 0.2294 0.0914 1.1350 0.058 Uiso 1 1 calc R
C14 C 0.3208(14) 0.2184(12) 0.9590(12) 0.043(2) Uani 1 1 d U
H14 H 0.2584 0.2200 0.9091 0.052 Uiso 1 1 calc R
C15 C 0.8509(11) 0.5707(10) 0.5904(10) 0.0257(18) Uani 1 1 d U
H15 H 0.7466 0.6253 0.6536 0.031 Uiso 1 1 calc R
C16 C 1.0049(11) 0.4355(9) 0.4065(10) 0.024(2) Uani 1 1 d .
H16 H 1.0117 0.3918 0.3358 0.029 Uiso 1 1 calc R
N1 N 0.8542(9) 0.5011(9) 0.4998(9) 0.0263(17) Uani 1 1 d U
O1 O 0.7515(7) 0.3084(6) 0.4289(7) 0.0251(13) Uani 1 1 d U
O2 O 0.5203(7) 0.2936(6) 0.4331(7) 0.0228(13) Uani 1 1 d U
O3 O 0.5740(8) 0.4103(7) 0.6987(7) 0.0279(14) Uani 1 1 d U
O4 O 0.6561(8) 0.6062(7) 0.2973(7) 0.0272(15) Uani 1 1 d U
O1S O 0.9362(14) 0.0017(2) 0.0073(2) 0.164(7) Uani 1 1 d DU
O2S O 0.906(3) 0.401(2) -0.019(2) 0.193(6) Uani 1 1 d DU
O3S O 0.824(3) 0.344(2) 0.069(2) 0.193(6) Uani 1 1 d DU
Rh1 Rh 0.62258(9) 0.50656(7) 0.49749(8) 0.0180(3) Uani 1 1 d .

loop_
_atom_site_aniso_label
_atom_site_aniso_U_11
_atom_site_aniso_U_22
_atom_site_aniso_U_33
_atom_site_aniso_U_23
_atom_site_aniso_U_13
_atom_site_aniso_U_12
C1 0.022(3) 0.023(3) 0.028(3) 0.001(2) -0.012(2) -0.008(2)
C2 0.025(3) 0.023(3) 0.026(3) 0.002(2) -0.011(2) -0.009(2)
C3 0.028(3) 0.027(3) 0.030(3) 0.000(3) -0.015(3) -0.006(3)
C4 0.036(3) 0.033(3) 0.034(3) 0.000(3) -0.015(3) -0.005(3)
C5 0.039(3) 0.027(3) 0.033(3) 0.002(3) -0.011(3) -0.008(3)
C6 0.037(3) 0.023(3) 0.034(3) 0.001(3) -0.012(3) -0.013(3)
C7 0.030(3) 0.023(3) 0.029(3) 0.003(3) -0.012(3) -0.011(2)
C8 0.029(3) 0.027(3) 0.029(3) -0.001(3) -0.015(3) -0.009(3)
C9 0.037(3) 0.035(3) 0.032(3) -0.001(3) -0.015(3) -0.012(2)
C10 0.043(3) 0.044(3) 0.036(3) 0.001(3) -0.020(3) -0.010(3)
C11 0.050(4) 0.049(4) 0.040(3) 0.001(3) -0.022(3) -0.011(3)
C12 0.053(4) 0.050(4) 0.043(4) 0.000(3) -0.021(3) -0.012(3)
C13 0.051(4) 0.046(4) 0.044(4) 0.000(3) -0.015(3) -0.021(3)
C14 0.048(3) 0.043(3) 0.039(3) -0.001(3) -0.016(3) -0.017(3)
C15 0.019(3) 0.030(3) 0.030(4) -0.004(3) -0.013(3) -0.006(3)
C16 0.022(5) 0.019(4) 0.035(6) -0.004(4) -0.017(4) -0.002(4)
N1 0.019(3) 0.030(3) 0.034(3) -0.008(3) -0.002(3) -0.016(3)
O1 0.020(3) 0.023(3) 0.034(3) -0.001(2) -0.013(2) -0.008(2)
O2 0.020(2) 0.021(3) 0.030(3) -0.004(2) -0.011(2) -0.007(2)
O3 0.027(3) 0.029(3) 0.031(3) 0.003(2) -0.020(2) -0.007(2)
O4 0.026(3) 0.027(3) 0.029(3) 0.003(3) -0.010(3) -0.014(2)
O1S 0.164(11) 0.173(10) 0.140(9) 0.022(7) -0.067(9) -0.062(8)
O2S 0.195(8) 0.171(7) 0.192(8) -0.026(6) -0.049(6) -0.067(5)
O3S 0.195(8) 0.171(7) 0.192(8) -0.026(6) -0.049(6) -0.067(5)
Rh1 0.0164(4) 0.0163(4) 0.0243(4) 0.0067(3) -0.0136(3) -0.0079(3)

loop_
_atom_type_symbol
_atom_type_description
_atom_type_scat_dispersion_real
_atom_type_scat_dispersion_imag
_atom_type_scat_source
C C 0.0033 0.0016 'International Tables Vol C Tables 4.2.6.8 and 6.1.1.4'
N N 0.0061 0.0033 'International Tables Vol C Tables 4.2.6.8 and 6.1.1.4'
O O 0.0106 0.0060 'International Tables Vol C Tables 4.2.6.8 and 6.1.1.4'
Rh Rh -1.1178 0.9187 'International Tables Vol C Tables 4.2.6.8 and 6.1.1.4'
H H 0.0000 0.0000 'International Tables Vol C Tables 4.2.6.8 and 6.1.1.4'

loop_
_geom_angle_atom_site_label_1
_geom_angle_atom_site_label_2
_geom_angle_atom_site_label_3
_geom_angle
_geom_angle_site_symmetry_1
_geom_angle_site_symmetry_3
O1 C1 O2 125.5(8) . .
O1 C1 C2 117.5(8) . .
O2 C1 C2 117.1(8) . .
C3 C2 C7 118.9(9) . .
C3 C2 C1 120.4(8) . .
C7 C2 C1 120.6(8) . .
C4 C3 C2 120.3(9) . .
C3 C4 C5 120.2(10) . .
C6 C5 C4 120.7(10) . .
C5 C6 C7 120.5(9) . .
C6 C7 C2 119.3(9) . .
O3 C8 O4 126.6(9) . 2_666
O3 C8 C9 116.4(8) . .
O4 C8 C9 117.0(8) 2_666 .
C14 C9 C10 119.8(11) . .
C14 C9 C8 120.7(10) . .
C10 C9 C8 119.5(9) . .
C11 C10 C9 119.7(11) . .
C10 C11 C12 119.7(12) . .
C13 C12 C11 122.3(12) . .
C12 C13 C14 118.7(12) . .
C9 C14 C13 119.8(11) . .
N1 C15 C16 121.2(8) . 2_766
N1 C16 C15 122.4(8) . 2_766
C16 N1 C15 116.1(8) . .
C16 N1 Rh1 122.3(6) . .
C15 N1 Rh1 121.4(6) . .
C1 O1 Rh1 119.9(6) . .
C1 O2 Rh1 117.7(5) . 2_666
C8 O3 Rh1 118.6(6) . .
C8 O4 Rh1 118.1(6) 2_666 .
O1 Rh1 O3 89.3(3) . .
O1 Rh1 O4 91.7(3) . .
O3 Rh1 O4 176.4(3) . .
O1 Rh1 O2 176.6(2) . 2_666
O3 Rh1 O2 90.7(3) . 2_666
O4 Rh1 O2 88.2(3) . 2_666
O1 Rh1 N1 88.9(3) . .
O3 Rh1 N1 88.6(3) . .
O4 Rh1 N1 94.9(3) . .
O2 Rh1 N1 94.5(3) 2_666 .
O1 Rh1 Rh1 87.78(17) . 2_666
O3 Rh1 Rh1 88.38(18) . 2_666
O4 Rh1 Rh1 88.18(18) . 2_666
O2 Rh1 Rh1 88.82(17) 2_666 2_666
N1 Rh1 Rh1 175.6(2) . 2_666

loop_
_geom_bond_atom_site_label_1
_geom_bond_atom_site_label_2
_geom_bond_distance
_geom_bond_site_symmetry_2
C1 O1 1.277(11) .
C1 O2 1.278(10) .
C1 C2 1.482(12) .
C2 C3 1.399(13) .
C2 C7 1.413(13) .
C3 C4 1.385(14) .
C4 C5 1.385(15) .
C5 C6 1.361(14) .
C6 C7 1.404(13) .
C8 O3 1.262(11) .
C8 O4 1.279(11) 2_666
C8 C9 1.511(14) .
C9 C14 1.376(15) .
C9 C10 1.399(15) .
C10 C11 1.384(16) .
C11 C12 1.358(17) .
C12 C13 1.364(17) .
C13 C14 1.409(17) .
C15 N1 1.343(12) .
C15 C16 1.370(13) 2_766
C16 N1 1.343(11) .
C16 C15 1.370(13) 2_766
N1 Rh1 2.207(8) .
O1 Rh1 2.026(6) .
O2 Rh1 2.048(6) 2_666
O3 Rh1 2.041(7) .
O4 C8 1.279(11) 2_666
O4 Rh1 2.048(7) .
O1S O1S 20.32(4) 2_755
O2S O3S 1.143(5) .
Rh1 O2 2.048(6) 2_666
Rh1 Rh1 2.3921(17) 2_666

loop_
_geom_torsion_atom_site_label_1
_geom_torsion_atom_site_label_2
_geom_torsion_atom_site_label_3
_geom_torsion_atom_site_label_4
_geom_torsion
_geom_torsion_site_symmetry_1
_geom_torsion_site_symmetry_4
O1 C1 C2 C3 -1.1(14) . .
O2 C1 C2 C3 178.8(8) . .
O1 C1 C2 C7 178.7(8) . .
O2 C1 C2 C7 -1.4(14) . .
C7 C2 C3 C4 0.6(14) . .
C1 C2 C3 C4 -179.6(9) . .
C2 C3 C4 C5 -0.1(15) . .
C3 C4 C5 C6 -0.5(16) . .
C4 C5 C6 C7 0.6(16) . .
C5 C6 C7 C2 0.0(15) . .
C3 C2 C7 C6 -0.6(14) . .
C1 C2 C7 C6 179.6(9) . .
O3 C8 C9 C14 -166.5(10) . .
O4 C8 C9 C14 13.3(14) 2_666 .
O3 C8 C9 C10 12.3(14) . .
O4 C8 C9 C10 -168.0(9) 2_666 .
C14 C9 C10 C11 -1.6(17) . .
C8 C9 C10 C11 179.7(10) . .
C9 C10 C11 C12 1.9(18) . .
C10 C11 C12 C13 -1(2) . .
C11 C12 C13 C14 0(2) . .
C10 C9 C14 C13 0.6(17) . .
C8 C9 C14 C13 179.3(10) . .
C12 C13 C14 C9 0.2(18) . .
C15 C16 N1 C15 5.0(15) 2_766 .
C15 C16 N1 Rh1 -178.6(7) 2_766 .
C16 C15 N1 C16 -5.0(15) 2_766 .
C16 C15 N1 Rh1 178.6(7) 2_766 .
O2 C1 O1 Rh1 6.2(13) . .
C2 C1 O1 Rh1 -174.0(6) . .
O1 C1 O2 Rh1 -6.0(12) . 2_666
C2 C1 O2 Rh1 174.1(6) . 2_666
O4 C8 O3 Rh1 -4.3(13) 2_666 .
C9 C8 O3 Rh1 175.4(6) . .
C1 O1 Rh1 O3 85.5(7) . .
C1 O1 Rh1 O4 -91.0(7) . .
C1 O1 Rh1 O2 -4(5) . 2_666
C1 O1 Rh1 N1 174.2(7) . .
C1 O1 Rh1 Rh1 -2.9(7) . 2_666
C8 O3 Rh1 O1 -84.9(7) . .
C8 O3 Rh1 O4 20(5) . .
C8 O3 Rh1 O2 91.7(7) . 2_666
C8 O3 Rh1 N1 -173.8(7) . .
C8 O3 Rh1 Rh1 2.9(6) . 2_666
C8 O4 Rh1 O1 88.1(6) 2_666 .
C8 O4 Rh1 O3 -17(5) 2_666 .
C8 O4 Rh1 O2 -88.5(6) 2_666 2_666
C8 O4 Rh1 N1 177.2(6) 2_666 .
C8 O4 Rh1 Rh1 0.4(6) 2_666 2_666
C16 N1 Rh1 O1 33.5(8) . .
C15 N1 Rh1 O1 -150.3(8) . .
C16 N1 Rh1 O3 122.8(8) . .
C15 N1 Rh1 O3 -61.0(8) . .
C16 N1 Rh1 O4 -58.1(8) . .
C15 N1 Rh1 O4 118.1(7) . .
C16 N1 Rh1 O2 -146.7(8) . 2_666
C15 N1 Rh1 O2 29.5(8) . 2_666
C16 N1 Rh1 Rh1 75(3) . 2_666
C15 N1 Rh1 Rh1 -108(3) . 2_666
